data_7051349
loop_
_publ_author_name
'Ma, Jian-Fang'
'Liu, Jing-Fu'
'Liu, Ying-Chun'
'Xing, Yan'
'Jia, Heng-Qing'
'Lin, Yong-Hua'

_publ_section_title
;
 Two new coordination polymers of Co(II) with
 1,1'-(1,4-butanediyl)bis(benzimidazole)
;
_journal_issue 10
_journal_name_full 'New Journal of Chemistry'
_journal_page_first 759
_journal_paper_doi 10.1039/b004787m
_journal_volume 24
_journal_year 2000
_chemical_formula_sum 'C22 H30 Co N4 O7'
_chemical_formula_weight 521.43
_chemical_name_systematic
;
 ?
;
_space_group_IT_number 14
_symmetry_cell_setting monoclinic
_symmetry_space_group_name_Hall '-P 2ybc'
_symmetry_space_group_name_H-M 'P 1 21/c 1'
_atom_sites_solution_hydrogens geom
_atom_sites_solution_primary direct
_atom_sites_solution_secondary difmap
_audit_creation_method SHELXL
_cell_angle_alpha 90.00
_cell_angle_beta 97.17(3)
_cell_angle_gamma 90.00
_cell_formula_units_Z 4
_cell_length_a 9.603(2)
_cell_length_b 15.914(3)
_cell_length_c 15.723(3)
_cell_measurement_reflns_used 23
_cell_measurement_temperature 293(2)
_cell_measurement_theta_max 10.25
_cell_measurement_theta_min 4.99
_cell_volume 2384.0(8)
_computing_structure_refinement 'SHELXL-93 (Sheldrick, 1993)'
_computing_structure_solution 'SHELXS-86 (Sheldrick, 1990)'
_diffrn_ambient_temperature 293(2)
_diffrn_measurement_device 'Siemens P4 diffractometer'
_diffrn_measurement_method \w--2\q
_diffrn_radiation_monochromator graphite
_diffrn_radiation_source 'fine-focus sealed tube'
_diffrn_radiation_type MoK\a
_diffrn_radiation_wavelength 0.71073
_diffrn_reflns_av_R_equivalents 0.0284
_diffrn_reflns_av_sigmaI/netI 0.0607
_diffrn_reflns_limit_h_max 11
_diffrn_reflns_limit_h_min -1
_diffrn_reflns_limit_k_max 18
_diffrn_reflns_limit_k_min -1
_diffrn_reflns_limit_l_max 18
_diffrn_reflns_limit_l_min -18
_diffrn_reflns_number 5572
_diffrn_reflns_theta_max 24.99
_diffrn_reflns_theta_min 1.83
_diffrn_standards_decay_% 0
_diffrn_standards_interval_count 100
_diffrn_standards_number 3
_exptl_absorpt_coefficient_mu 0.770
_exptl_absorpt_correction_T_max 0.29644
_exptl_absorpt_correction_T_min 0.26878
_exptl_absorpt_correction_type psi-scan
_exptl_crystal_colour pink
_exptl_crystal_density_diffrn 1.453
_exptl_crystal_density_method 'not measured'
_exptl_crystal_description prism
_exptl_crystal_F_000 1092
_exptl_crystal_size_max 0.50
_exptl_crystal_size_mid 0.42
_exptl_crystal_size_min 0.38
_refine_diff_density_max 0.851
_refine_diff_density_min -0.587
_refine_diff_density_rms 0.273
_refine_ls_extinction_method none
_refine_ls_goodness_of_fit_all 0.999
_refine_ls_goodness_of_fit_obs 1.164
_refine_ls_hydrogen_treatment constr
_refine_ls_matrix_type full
_refine_ls_number_parameters 307
_refine_ls_number_reflns 4192
_refine_ls_number_restraints 0
_refine_ls_restrained_S_all 0.999
_refine_ls_restrained_S_obs 1.164
_refine_ls_R_factor_all 0.0745
_refine_ls_R_factor_obs 0.0488
_refine_ls_shift/esd_max -0.075
_refine_ls_shift/esd_mean 0.010
_refine_ls_structure_factor_coef Fsqd
_refine_ls_weighting_details 'w=1/[\s^2^(Fo^2^)+(0.0837P)^2^+0.0000P] where P=(Fo^2^+2Fc^2^)/3'
_refine_ls_weighting_scheme calc
_refine_ls_wR_factor_all 0.1452
_refine_ls_wR_factor_obs 0.1374
_reflns_number_observed 2855
_reflns_number_total 4192
_reflns_observed_criterion >2sigma(I)
_cod_data_source_file b004787m.txt
_cod_data_source_block (2)
_cod_depositor_comments
;
The following automatic conversions were performed:
'_symmetry_cell_setting' value 'Monoclinic' changed to 'monoclinic'
according to '/home/saulius/struct/CIF-dictionaries/cif_core.dic'
dictionary named 'cif_core.dic' version 2.4.1 from 2010-06-29.

Automatic conversion script
Id: cif_fix_enum 1527 2010-12-29 10:47:43Z saulius 

The following automatic conversions were performed:

'_refine_ls_weighting_scheme' value 'calc
w=1/[\s^2^(Fo^2^)+(0.0837P)^2^+0.0000P] where P=(Fo^2^+2Fc^2^)/3' was
changed to 'calc'. New tag '_refine_ls_weighting_details' was
created. The value of the new tag was set to
'w=1/[\s^2^(Fo^2^)+(0.0837P)^2^+0.0000P] where P=(Fo^2^+2Fc^2^)/3'.

Automatic conversion script
Id: cif_fix_values 3143 2015-03-26 13:38:13Z robertas 
;
_cod_original_sg_symbol_H-M P2(1)/c
_cod_database_code 7051349

loop_
_symmetry_equiv_pos_as_xyz
'x, y, z'
'-x, y+1/2, -z+1/2'
'-x, -y, -z'
'x, -y-1/2, z-1/2'

loop_
_atom_site_aniso_label
_atom_site_aniso_U_11
_atom_site_aniso_U_22
_atom_site_aniso_U_33
_atom_site_aniso_U_23
_atom_site_aniso_U_13
_atom_site_aniso_U_12
Co 0.0317(3) 0.0283(3) 0.0239(3) -0.0003(2) 0.0081(2) 0.0015(3)
O1 0.040(2) 0.0314(15) 0.0300(14) 0.0023(12) 0.0071(13) -0.0004(13)
O2 0.069(2) 0.051(2) 0.050(2) -0.009(2) 0.006(2) -0.022(2)
O3 0.046(2) 0.032(2) 0.0313(14) 0.0037(12) 0.0089(13) -0.0010(14)
O4 0.072(2) 0.038(2) 0.032(2) -0.0025(14) 0.011(2) -0.007(2)
N1 0.034(2) 0.032(2) 0.030(2) -0.0041(14) 0.009(2) 0.002(2)
N2 0.035(2) 0.040(2) 0.029(2) -0.0047(15) 0.0087(15) -0.006(2)
N3 0.037(2) 0.035(2) 0.044(2) -0.008(2) 0.018(2) 0.000(2)
N4 0.031(2) 0.033(2) 0.030(2) 0.0009(15) 0.0098(15) -0.001(2)
C1 0.039(2) 0.032(2) 0.038(2) -0.005(2) 0.013(2) 0.001(2)
C2 0.034(2) 0.031(2) 0.032(2) -0.010(2) 0.004(2) 0.000(2)
C3 0.041(2) 0.048(3) 0.035(2) -0.005(2) 0.000(2) 0.001(2)
C4 0.061(3) 0.055(3) 0.046(3) 0.006(2) -0.003(2) 0.011(3)
C5 0.051(3) 0.056(3) 0.062(3) -0.003(3) -0.009(3) 0.019(3)
C6 0.033(3) 0.050(3) 0.066(3) -0.019(3) 0.002(2) 0.007(2)
C7 0.030(2) 0.035(2) 0.041(2) -0.015(2) 0.004(2) -0.002(2)
C8 0.044(3) 0.045(3) 0.057(3) -0.008(2) 0.026(2) -0.004(2)
C9 0.041(2) 0.038(2) 0.043(2) -0.004(2) 0.021(2) 0.000(2)
C10 0.043(2) 0.041(2) 0.041(2) -0.003(2) 0.023(2) -0.001(2)
C11 0.034(2) 0.039(2) 0.040(2) 0.003(2) 0.015(2) 0.001(2)
C12 0.031(2) 0.041(2) 0.028(2) -0.002(2) 0.009(2) -0.007(2)
C13 0.034(2) 0.029(2) 0.029(2) 0.001(2) 0.004(2) 0.002(2)
C14 0.042(2) 0.038(2) 0.032(2) -0.002(2) 0.004(2) 0.006(2)
C15 0.055(3) 0.044(3) 0.038(2) -0.011(2) -0.006(2) 0.011(2)
C16 0.043(3) 0.043(3) 0.058(3) -0.011(2) -0.010(2) 0.000(2)
C17 0.035(2) 0.042(2) 0.052(3) 0.000(2) 0.002(2) -0.003(2)
C18 0.032(2) 0.026(2) 0.033(2) 0.000(2) 0.004(2) 0.000(2)
C19 0.036(2) 0.036(2) 0.049(3) 0.006(2) 0.005(2) -0.004(2)
C20 0.114(5) 0.062(3) 0.063(3) 0.027(3) -0.017(4) -0.040(4)
C21 0.033(2) 0.032(2) 0.035(2) 0.004(2) 0.012(2) 0.004(2)
C22 0.061(3) 0.039(2) 0.043(3) 0.012(2) -0.001(2) -0.008(2)
OW1 0.040(2) 0.044(2) 0.036(2) -0.0100(13) 0.0047(13) 0.0009(15)
OW2 0.052(2) 0.035(2) 0.0321(15) -0.0054(13) 0.0094(14) -0.0045(15)
OW3 0.113(3) 0.059(2) 0.033(2) -0.005(2) 0.018(2) 0.027(2)

loop_
_atom_site_label
_atom_site_type_symbol
_atom_site_fract_x
_atom_site_fract_y
_atom_site_fract_z
_atom_site_U_iso_or_equiv
_atom_site_thermal_displace_type
_atom_site_occupancy
_atom_site_calc_flag
_atom_site_refinement_flags
_atom_site_disorder_group
Co Co 0.38944(6) 1.32212(3) 0.38032(3) 0.0276(2) Uani 1 d . .
O1 O 0.3551(3) 1.2342(2) 0.4756(2) 0.0335(7) Uani 1 d . .
O2 O 0.2566(4) 1.1293(2) 0.3962(2) 0.0565(9) Uani 1 d . .
O3 O 0.4247(3) 1.4165(2) 0.2900(2) 0.0362(7) Uani 1 d . .
O4 O 0.5134(3) 1.5272(2) 0.3652(2) 0.0468(8) Uani 1 d . .
N1 N 0.5865(3) 1.2671(2) 0.3605(2) 0.0319(8) Uani 1 d . .
N2 N 1.1901(4) 1.1258(2) -0.0988(2) 0.0340(8) Uani 1 d . .
N3 N 0.7801(4) 1.2462(2) 0.2970(2) 0.0377(8) Uani 1 d . .
N4 N 0.9957(3) 1.1095(2) -0.0352(2) 0.0310(8) Uani 1 d . .
C1 C 0.6515(4) 1.2828(3) 0.2937(3) 0.0353(10) Uani 1 d . .
H1 H 0.6131(4) 1.3161(3) 0.2481(3) 0.080 Uiso 1 calc R .
C2 C 0.6789(4) 1.2151(2) 0.4124(2) 0.0323(9) Uani 1 d . .
C3 C 0.6661(5) 1.1766(3) 0.4907(3) 0.0419(10) Uani 1 d . .
H3 H 0.5877(5) 1.1852(3) 0.5189(3) 0.080 Uiso 1 calc R .
C4 C 0.7748(6) 1.1250(3) 0.5248(3) 0.0549(13) Uani 1 d . .
H4 H 0.7672(6) 1.0969(3) 0.5758(3) 0.080 Uiso 1 calc R .
C5 C 0.8957(5) 1.1137(3) 0.4851(3) 0.0573(14) Uani 1 d . .
H5 H 0.9671(5) 1.0795(3) 0.5112(3) 0.080 Uiso 1 calc R .
C6 C 0.9119(5) 1.1515(3) 0.4095(3) 0.0501(13) Uani 1 d . .
H6 H 0.9926(5) 1.1442(3) 0.3832(3) 0.080 Uiso 1 calc R .
C7 C 0.8004(4) 1.2019(3) 0.3731(3) 0.0354(10) Uani 1 d . .
C8 C 0.8727(5) 1.2474(3) 0.2302(3) 0.0470(12) Uani 1 d . .
H8A H 0.9692(5) 1.2412(3) 0.2563(3) 0.080 Uiso 1 calc R .
H8B H 0.8643(5) 1.3012(3) 0.2010(3) 0.080 Uiso 1 calc R .
C9 C 0.8377(5) 1.1775(3) 0.1654(3) 0.0393(10) Uani 1 d . .
H9A H 0.7452(5) 1.1871(3) 0.1345(3) 0.080 Uiso 1 calc R .
H9B H 0.8361(5) 1.1242(3) 0.1950(3) 0.080 Uiso 1 calc R .
C10 C 0.9459(5) 1.1739(3) 0.1019(3) 0.0404(10) Uani 1 d . .
H10A H 0.9598(5) 1.2298(3) 0.0797(3) 0.080 Uiso 1 calc R .
H10B H 1.0351(5) 1.1544(3) 0.1310(3) 0.080 Uiso 1 calc R .
C11 C 0.8967(4) 1.1151(3) 0.0284(2) 0.0366(10) Uani 1 d . .
H11A H 0.8831(4) 1.0595(3) 0.0512(2) 0.080 Uiso 1 calc R .
H11B H 0.8068(4) 1.1345(3) 0.0004(2) 0.080 Uiso 1 calc R .
C12 C 1.1300(4) 1.1382(3) -0.0288(2) 0.0327(9) Uani 1 d . .
H12 H 1.1752(4) 1.1639(3) 0.0201(2) 0.080 Uiso 1 calc R .
C13 C 1.0868(4) 1.0869(2) -0.1557(2) 0.0306(9) Uani 1 d . .
C14 C 1.0900(5) 1.0598(3) -0.2399(3) 0.0376(10) Uani 1 d . .
H14 H 1.1686(5) 1.0679(3) -0.2679(3) 0.080 Uiso 1 calc R .
C15 C 0.9703(5) 1.0203(3) -0.2798(3) 0.0465(12) Uani 1 d . .
H15 H 0.9695(5) 1.0011(3) -0.3358(3) 0.080 Uiso 1 calc R .
C16 C 0.8519(5) 1.0085(3) -0.2390(3) 0.0492(12) Uani 1 d . .
H16 H 0.7747(5) 0.9811(3) -0.2680(3) 0.080 Uiso 1 calc R .
C17 C 0.8456(5) 1.0362(3) -0.1564(3) 0.0434(11) Uani 1 d . .
H17 H 0.7661(5) 1.0287(3) -0.1290(3) 0.080 Uiso 1 calc R .
C18 C 0.9651(4) 1.0760(2) -0.1167(2) 0.0304(9) Uani 1 d . .
C19 C 0.3032(5) 1.1614(3) 0.4659(3) 0.0401(11) Uani 1 d . .
C20 C 0.2980(7) 1.1115(4) 0.5466(3) 0.082(2) Uani 1 d . .
H20A H 0.3373(7) 1.1441(4) 0.5951(3) 0.080 Uiso 1 calc R .
H20B H 0.3510(7) 1.0606(4) 0.5438(3) 0.080 Uiso 1 calc R .
H20C H 0.2023(7) 1.0978(4) 0.5524(3) 0.080 Uiso 1 calc R .
C21 C 0.4618(4) 1.4921(3) 0.2965(2) 0.0327(9) Uani 1 d . .
C22 C 0.4455(5) 1.5444(3) 0.2158(3) 0.0483(12) Uani 1 d . .
H22A H 0.4053(5) 1.5106(3) 0.1684(3) 0.080 Uiso 1 calc R .
H22B H 0.5359(5) 1.5645(3) 0.2049(3) 0.080 Uiso 1 calc R .
H22C H 0.3851(5) 1.5913(3) 0.2228(3) 0.080 Uiso 1 calc R .
OW1 O 0.2788(3) 1.2491(2) 0.2820(2) 0.0402(7) Uani 1 d . .
OW2 O 0.5119(3) 1.3987(2) 0.4747(2) 0.0394(7) Uani 1 d . .
OW3 O 0.4040(5) 1.1992(2) 0.1411(2) 0.0677(11) Uani 1 d . .

loop_
_atom_type_symbol
_atom_type_description
_atom_type_scat_dispersion_real
_atom_type_scat_dispersion_imag
_atom_type_scat_source
C C 0.0033 0.0016 'International Tables Vol C Tables 4.2.6.8 and 6.1.1.4'
H H 0.0000 0.0000 'International Tables Vol C Tables 4.2.6.8 and 6.1.1.4'
N N 0.0061 0.0033 'International Tables Vol C Tables 4.2.6.8 and 6.1.1.4'
O O 0.0106 0.0060 'International Tables Vol C Tables 4.2.6.8 and 6.1.1.4'
Co Co 0.3494 0.9721 'International Tables Vol C Tables 4.2.6.8 and 6.1.1.4'

loop_
_geom_angle_atom_site_label_1
_geom_angle_atom_site_label_2
_geom_angle_atom_site_label_3
_geom_angle
_geom_angle_site_symmetry_1
_geom_angle_site_symmetry_3
_geom_angle_publ_flag
O1 Co OW1 92.64(11) . . yes
O1 Co O3 176.54(10) . . yes
OW1 Co O3 90.43(11) . . yes
O1 Co N1 92.96(12) . . yes
OW1 Co N1 92.37(12) . . yes
O3 Co N1 88.50(12) . . yes
O1 Co N2 85.76(12) . 4_486 yes
OW1 Co N2 87.01(12) . 4_486 yes
O3 Co N2 92.82(12) . 4_486 yes
N1 Co N2 178.54(13) . 4_486 yes
O1 Co OW2 90.36(11) . . yes
OW1 Co OW2 176.19(11) . . yes
O3 Co OW2 86.64(11) . . yes
N1 Co OW2 85.13(12) . . yes
N2 Co OW2 95.56(12) 4_486 . yes
C19 O1 Co 128.1(3) . . ?
C21 O3 Co 133.7(3) . . ?
C1 N1 C2 104.5(3) . . ?
C1 N1 Co 123.8(3) . . ?
C2 N1 Co 131.6(3) . . ?
C12 N2 C13 104.6(3) . . ?
C12 N2 Co 124.1(3) . 4_685 ?
C13 N2 Co 130.5(2) . 4_685 ?
C1 N3 C7 106.3(3) . . ?
C1 N3 C8 126.8(4) . . ?
C7 N3 C8 126.7(4) . . ?
C12 N4 C18 106.7(3) . . ?
C12 N4 C11 128.3(3) . . ?
C18 N4 C11 125.0(3) . . ?
N1 C1 N3 114.1(4) . . ?
C3 C2 N1 131.0(4) . . ?
C3 C2 C7 119.6(4) . . ?
N1 C2 C7 109.5(4) . . ?
C4 C3 C2 117.2(4) . . ?
C3 C4 C5 122.2(5) . . ?
C6 C5 C4 121.8(5) . . ?
C5 C6 C7 116.5(4) . . ?
N3 C7 C2 105.7(4) . . ?
N3 C7 C6 131.6(4) . . ?
C2 C7 C6 122.7(4) . . ?
N3 C8 C9 111.7(4) . . ?
C8 C9 C10 110.8(4) . . ?
C11 C10 C9 110.3(4) . . ?
N4 C11 C10 112.9(3) . . ?
N2 C12 N4 113.4(3) . . ?
C18 C13 C14 119.8(4) . . ?
C18 C13 N2 109.9(3) . . ?
C14 C13 N2 130.3(4) . . ?
C15 C14 C13 117.0(4) . . ?
C14 C15 C16 122.1(4) . . ?
C17 C16 C15 121.8(4) . . ?
C16 C17 C18 116.0(4) . . ?
N4 C18 C17 131.2(4) . . ?
N4 C18 C13 105.4(3) . . ?
C17 C18 C13 123.3(4) . . ?
O2 C19 O1 125.3(4) . . ?
O2 C19 C20 118.8(4) . . ?
O1 C19 C20 115.9(4) . . ?
O4 C21 O3 124.9(4) . . ?
O4 C21 C22 117.6(4) . . ?
O3 C21 C22 117.5(4) . . ?

loop_
_geom_bond_atom_site_label_1
_geom_bond_atom_site_label_2
_geom_bond_distance
_geom_bond_site_symmetry_2
_geom_bond_publ_flag
Co O1 2.106(3) . yes
Co OW1 2.112(3) . yes
Co O3 2.122(3) . yes
Co N1 2.143(3) . yes
Co N2 2.148(3) 4_486 yes
Co OW2 2.153(3) . yes
O1 C19 1.262(5) . ?
O2 C19 1.241(5) . ?
O3 C21 1.256(5) . ?
O4 C21 1.260(5) . ?
N1 C1 1.311(5) . ?
N1 C2 1.400(5) . ?
N2 C12 1.320(5) . ?
N2 C13 1.396(5) . ?
N2 Co 2.148(3) 4_685 ?
N3 C1 1.361(5) . ?
N3 C7 1.381(5) . ?
N3 C8 1.458(5) . ?
N4 C12 1.360(5) . ?
N4 C18 1.386(5) . ?
N4 C11 1.466(5) . ?
C2 C3 1.395(6) . ?
C2 C7 1.402(5) . ?
C3 C4 1.382(6) . ?
C4 C5 1.396(7) . ?
C5 C6 1.359(7) . ?
C6 C7 1.402(6) . ?
C8 C9 1.518(6) . ?
C9 C10 1.529(5) . ?
C10 C11 1.516(6) . ?
C13 C18 1.396(5) . ?
C13 C14 1.395(5) . ?
C14 C15 1.390(6) . ?
C15 C16 1.386(7) . ?
C16 C17 1.379(6) . ?
C17 C18 1.389(6) . ?
C19 C20 1.503(6) . ?
C21 C22 1.509(5) . ?

loop_
_geom_torsion_atom_site_label_1
_geom_torsion_atom_site_label_2
_geom_torsion_atom_site_label_3
_geom_torsion_atom_site_label_4
_geom_torsion
_geom_torsion_site_symmetry_1
_geom_torsion_site_symmetry_2
_geom_torsion_site_symmetry_3
_geom_torsion_site_symmetry_4
_geom_torsion_publ_flag
OW1 Co O1 C19 8.4(3) . . . . ?
O3 Co O1 C19 161.0(18) . . . . ?
N1 Co O1 C19 -84.1(3) . . . . ?
N2 Co O1 C19 95.2(3) 4_486 . . . ?
OW2 Co O1 C19 -169.2(3) . . . . ?
O1 Co O3 C21 11.1(21) . . . . ?
OW1 Co O3 C21 163.7(4) . . . . ?
N1 Co O3 C21 -104.0(4) . . . . ?
N2 Co O3 C21 76.6(4) 4_486 . . . ?
OW2 Co O3 C21 -18.8(4) . . . . ?
O1 Co N1 C1 164.6(3) . . . . ?
OW1 Co N1 C1 71.9(3) . . . . ?
O3 Co N1 C1 -18.5(3) . . . . ?
N2 Co N1 C1 136.5(46) 4_486 . . . ?
OW2 Co N1 C1 -105.3(3) . . . . ?
O1 Co N1 C2 -20.7(3) . . . . ?
OW1 Co N1 C2 -113.5(3) . . . . ?
O3 Co N1 C2 156.2(3) . . . . ?
N2 Co N1 C2 -48.8(48) 4_486 . . . ?
OW2 Co N1 C2 69.4(3) . . . . ?
C2 N1 C1 N3 -0.5(5) . . . . ?
Co N1 C1 N3 175.4(2) . . . . ?
C7 N3 C1 N1 0.4(5) . . . . ?
C8 N3 C1 N1 175.6(4) . . . . ?
C1 N1 C2 C3 -178.3(4) . . . . ?
Co N1 C2 C3 6.2(6) . . . . ?
C1 N1 C2 C7 0.5(4) . . . . ?
Co N1 C2 C7 -175.0(3) . . . . ?
N1 C2 C3 C4 177.2(4) . . . . ?
C7 C2 C3 C4 -1.5(6) . . . . ?
C2 C3 C4 C5 2.5(7) . . . . ?
C3 C4 C5 C6 -1.6(8) . . . . ?
C4 C5 C6 C7 -0.3(7) . . . . ?
C1 N3 C7 C2 -0.1(4) . . . . ?
C8 N3 C7 C2 -175.3(4) . . . . ?
C1 N3 C7 C6 178.9(4) . . . . ?
C8 N3 C7 C6 3.7(7) . . . . ?
C3 C2 C7 N3 178.7(4) . . . . ?
N1 C2 C7 N3 -0.2(4) . . . . ?
C3 C2 C7 C6 -0.4(6) . . . . ?
N1 C2 C7 C6 -179.3(4) . . . . ?
C5 C6 C7 N3 -177.5(4) . . . . ?
C5 C6 C7 C2 1.3(7) . . . . ?
C1 N3 C8 C9 -85.6(5) . . . . ?
C7 N3 C8 C9 88.6(5) . . . . ?
N3 C8 C9 C10 -173.7(4) . . . . ?
C8 C9 C10 C11 -169.8(4) . . . . ?
C12 N4 C11 C10 11.8(6) . . . . ?
C18 N4 C11 C10 -165.1(4) . . . . ?
C9 C10 C11 N4 179.5(3) . . . . ?
C13 N2 C12 N4 0.6(5) . . . . ?
Co N2 C12 N4 170.8(3) 4_685 . . . ?
C18 N4 C12 N2 -0.4(5) . . . . ?
C11 N4 C12 N2 -177.8(4) . . . . ?
C12 N2 C13 C18 -0.6(4) . . . . ?
Co N2 C13 C18 -169.9(3) 4_685 . . . ?
C12 N2 C13 C14 179.3(4) . . . . ?
Co N2 C13 C14 10.0(6) 4_685 . . . ?
C18 C13 C14 C15 -2.0(6) . . . . ?
N2 C13 C14 C15 178.1(4) . . . . ?
C13 C14 C15 C16 0.5(7) . . . . ?
C14 C15 C16 C17 0.7(7) . . . . ?
C15 C16 C17 C18 -0.4(7) . . . . ?
C12 N4 C18 C17 177.8(4) . . . . ?
C11 N4 C18 C17 -4.7(7) . . . . ?
C12 N4 C18 C13 0.0(4) . . . . ?
C11 N4 C18 C13 177.5(4) . . . . ?
C16 C17 C18 N4 -178.6(4) . . . . ?
C16 C17 C18 C13 -1.1(6) . . . . ?
C14 C13 C18 N4 -179.6(4) . . . . ?
N2 C13 C18 N4 0.4(4) . . . . ?
C14 C13 C18 C17 2.4(6) . . . . ?
N2 C13 C18 C17 -177.7(4) . . . . ?
Co O1 C19 O2 -3.1(7) . . . . ?
Co O1 C19 C20 177.3(4) . . . . ?
Co O3 C21 O4 13.9(7) . . . . ?
Co O3 C21 C22 -167.1(3) . . . . ?
